data_1514541
loop_
_publ_author_name
'Harrold, Nicole D.'
'Hillhouse, Gregory L.'

_publ_section_title
;
 Strongly bent nickel imides supported by a chelating bis(N-heterocyclic
 carbene) ligand
;
_journal_issue 10
_journal_name_full 'Chemical Science'
_journal_page_first 4011
_journal_paper_doi 10.1039/c3sc51517f
_journal_volume 4
_journal_year 2013
_chemical_formula_sum 'C146 H136 B2 F40 N10 Ni2'
_chemical_formula_weight 2929.65
_space_group_IT_number 2
_symmetry_cell_setting triclinic
_symmetry_space_group_name_Hall '-P 1'
_symmetry_space_group_name_H-M 'P -1'
_atom_sites_solution_hydrogens geom
_atom_sites_solution_primary direct
_atom_sites_solution_secondary difmap
_audit_creation_method SHELXL-97
_cell_angle_alpha 92.788(4)
_cell_angle_beta 98.247(3)
_cell_angle_gamma 100.522(4)
_cell_formula_units_Z 1
_cell_length_a 14.779(2)
_cell_length_b 15.500(2)
_cell_length_c 16.733(3)
_cell_measurement_reflns_used 21565
_cell_measurement_temperature 100(2)
_cell_volume 3718.6(10)
_computing_cell_refinement 'Bruker XSCANS'
_computing_data_collection 'Bruker XSCANS'
_computing_data_reduction 'Bruker SHELXTL'
_computing_molecular_graphics 'Bruker SHELXTL'
_computing_publication_material 'Bruker SHELXTL'
_computing_structure_refinement 'SHELXL-97 (Sheldrick, 2008)'
_computing_structure_solution 'SHELXS-97 (Sheldrick, 2008)'
_diffrn_ambient_temperature 100(2)
_diffrn_measured_fraction_theta_full 0.989
_diffrn_measured_fraction_theta_max 0.989
_diffrn_measurement_device_type 'Bruker APEX-II CCD'
_diffrn_measurement_method '\f and \w scans'
_diffrn_radiation_monochromator graphite
_diffrn_radiation_source 'fine-focus sealed tube'
_diffrn_radiation_type MoK\a
_diffrn_radiation_wavelength 0.71073
_diffrn_reflns_av_R_equivalents 0.1595
_diffrn_reflns_av_sigmaI/netI 0.5988
_diffrn_reflns_limit_h_max 17
_diffrn_reflns_limit_h_min -17
_diffrn_reflns_limit_k_max 18
_diffrn_reflns_limit_k_min -18
_diffrn_reflns_limit_l_max 19
_diffrn_reflns_limit_l_min -19
_diffrn_reflns_number 23669
_diffrn_reflns_theta_full 25.00
_diffrn_reflns_theta_max 25.00
_diffrn_reflns_theta_min 1.75
_exptl_absorpt_coefficient_mu 0.354
_exptl_absorpt_correction_T_max 0.932
_exptl_absorpt_correction_T_min 0.919
_exptl_absorpt_correction_type psi-scan
_exptl_absorpt_process_details 'Norton et. al.'
_exptl_crystal_colour purple
_exptl_crystal_density_diffrn 1.308
_exptl_crystal_density_method 'not measured'
_exptl_crystal_description block
_exptl_crystal_F_000 1508
_exptl_crystal_size_max 0.60
_exptl_crystal_size_mid 0.20
_exptl_crystal_size_min 0.20
_refine_diff_density_max 0.517
_refine_diff_density_min -0.223
_refine_diff_density_rms 0.048
_refine_ls_extinction_method none
_refine_ls_goodness_of_fit_ref 1.001
_refine_ls_hydrogen_treatment constr
_refine_ls_matrix_type full
_refine_ls_number_parameters 448
_refine_ls_number_reflns 6295
_refine_ls_number_restraints 0
_refine_ls_restrained_S_all 1.001
_refine_ls_R_factor_all 0.1879
_refine_ls_R_factor_gt 0.0879
_refine_ls_shift/su_max 0.002
_refine_ls_shift/su_mean 0.000
_refine_ls_structure_factor_coef Fsqd
_refine_ls_weighting_details 'calc w=1/[\s^2^(Fo^2^)+(0.0926P)^2^+0.0000P] where P=(Fo^2^+2Fc^2^)/3'
_refine_ls_weighting_scheme calc
_refine_ls_wR_factor_gt 0.2298
_refine_ls_wR_factor_ref 0.2498
_reflns_number_gt 12806
_reflns_number_total 13101
_reflns_threshold_expression >2sigma(I)
_cod_data_source_file c3sc51517f.txt
_cod_data_source_block '[(TMTBM)Ni=N(dippp)]FABA'
_cod_depositor_comments
;
The following automatic conversions were performed:

'_symmetry_cell_setting' value 'Triclinic' changed to 'triclinic'
according to
/usr/data/users/saulius/automatic-downloads/retrospective/RSC/lib/dictionaries/cif_core.dic
dictionary named 'cif_core.dic' version 2.4.2 from 2011-04-26.

Automatic conversion script
Id: cif_fix_values 2281 2013-09-26 08:29:07Z andrius 
;
_cod_original_sg_symbol_H-M P-1
_cod_database_code 1514541

loop_
_symmetry_equiv_pos_as_xyz
'x, y, z'
'-x, -y, -z'

loop_
_atom_site_label
_atom_site_type_symbol
_atom_site_fract_x
_atom_site_fract_y
_atom_site_fract_z
_atom_site_U_iso_or_equiv
_atom_site_adp_type
_atom_site_occupancy
_atom_site_symmetry_multiplicity
_atom_site_calc_flag
_atom_site_refinement_flags
Ni1 Ni 0.37708(10) 0.74552(9) 0.27537(8) 0.0248(4) Uani 1 1 d .
N1 N 0.4325(6) 0.6987(5) 0.2055(5) 0.028(2) Uani 1 1 d .
N2 N 0.4115(8) 0.7362(6) 0.4582(6) 0.041(3) Uani 1 1 d .
N3 N 0.2804(8) 0.6757(6) 0.3917(6) 0.035(3) Uani 1 1 d .
N4 N 0.1906(7) 0.7386(6) 0.2905(6) 0.040(3) Uani 1 1 d .
N5 N 0.2334(7) 0.8634(6) 0.2422(6) 0.037(3) Uani 1 1 d .
C1 C 0.3617(8) 0.7227(7) 0.3825(7) 0.026(3) Uani 1 1 d .
C2 C 0.2647(8) 0.7917(7) 0.2648(6) 0.030(3) Uani 1 1 d .
C3 C 0.2038(8) 0.6555(7) 0.3256(8) 0.039(3) Uani 1 1 d .
H3A H 0.1464 0.6275 0.3455 0.047 Uiso 1 1 calc R
H3B H 0.2177 0.6142 0.2841 0.047 Uiso 1 1 calc R
C4 C 0.3654(12) 0.6983(8) 0.5170(9) 0.051(4) Uani 1 1 d .
C5 C 0.2790(12) 0.6568(8) 0.4730(9) 0.051(4) Uani 1 1 d .
C6 C 0.1114(9) 0.7750(9) 0.2806(8) 0.050(4) Uani 1 1 d .
C7 C 0.1397(9) 0.8518(9) 0.2501(7) 0.042(3) Uani 1 1 d .
C11 C 0.4528(7) 0.6465(7) 0.1506(7) 0.026(3) Uani 1 1 d .
C12 C 0.4288(8) 0.6588(7) 0.0657(6) 0.026(3) Uani 1 1 d .
C13 C 0.4470(8) 0.6002(7) 0.0121(7) 0.031(3) Uani 1 1 d .
H13A H 0.4281 0.6073 -0.0436 0.037 Uiso 1 1 calc R
C14 C 0.4916(8) 0.5285(6) 0.0300(6) 0.031(3) Uani 1 1 d .
C15 C 0.5193(7) 0.5217(6) 0.1140(6) 0.021(2) Uani 1 1 d .
H15A H 0.5518 0.4763 0.1298 0.025 Uiso 1 1 calc R
C16 C 0.5016(7) 0.5770(6) 0.1729(6) 0.021(3) Uani 1 1 d .
C21 C 0.5062(7) 0.7932(6) 0.4763(6) 0.068(5) Uani 1 1 d .
C40 C 0.3863(11) 0.6980(8) 0.6057(7) 0.068(5) Uani 1 1 d .
H40A H 0.3517 0.6437 0.6230 0.103 Uiso 1 1 calc R
H40B H 0.3677 0.7489 0.6311 0.103 Uiso 1 1 calc R
H40C H 0.4532 0.7010 0.6220 0.103 Uiso 1 1 calc R
C50 C 0.1939(11) 0.5975(8) 0.4984(7) 0.068(5) Uani 1 1 d .
H50A H 0.2066 0.5895 0.5564 0.140 Uiso 1 1 calc R
H50B H 0.1816 0.5401 0.4676 0.140 Uiso 1 1 calc R
H50C H 0.1393 0.6253 0.4875 0.140 Uiso 1 1 calc R
C51 C 0.2911(9) 0.9441(7) 0.2185(7) 0.037(3) Uani 1 1 d .
C60 C 0.0234(8) 0.7281(10) 0.3038(9) 0.080(5) Uani 1 1 d .
H60A H -0.0296 0.7459 0.2711 0.119 Uiso 1 1 calc R
H60B H 0.0226 0.7429 0.3612 0.119 Uiso 1 1 calc R
H60C H 0.0190 0.6645 0.2943 0.119 Uiso 1 1 calc R
C70 C 0.0784(9) 0.9176(9) 0.2253(9) 0.074(5) Uani 1 1 d .
H70A H 0.0239 0.9081 0.2532 0.111 Uiso 1 1 calc R
H70B H 0.0578 0.9097 0.1666 0.111 Uiso 1 1 calc R
H70C H 0.1138 0.9775 0.2399 0.111 Uiso 1 1 calc R
C121 C 0.3898(8) 0.7368(7) 0.0389(6) 0.024(3) Uani 1 1 d .
C122 C 0.2944(8) 0.7303(6) 0.0228(6) 0.024(3) Uani 1 1 d .
C123 C 0.2580(8) 0.7975(7) -0.0144(6) 0.027(3) Uani 1 1 d .
H12B H 0.1925 0.7923 -0.0285 0.033 Uiso 1 1 calc R
C124 C 0.3174(8) 0.8714(8) -0.0308(6) 0.033(3) Uani 1 1 d .
H12C H 0.2930 0.9178 -0.0557 0.040 Uiso 1 1 calc R
C125 C 0.4125(8) 0.8781(7) -0.0109(6) 0.027(3) Uani 1 1 d .
H12A H 0.4531 0.9306 -0.0199 0.032 Uiso 1 1 calc R
C126 C 0.4503(7) 0.8080(7) 0.0226(6) 0.021(2) Uani 1 1 d .
C127 C 0.5544(7) 0.8214(7) 0.0449(7) 0.027(3) Uani 1 1 d .
H12D H 0.5688 0.7623 0.0567 0.033 Uiso 1 1 calc R
C128 C 0.6081(8) 0.8526(8) -0.0229(7) 0.047(4) Uani 1 1 d .
H12E H 0.5932 0.8074 -0.0683 0.071 Uiso 1 1 calc R
H12F H 0.6751 0.8633 -0.0028 0.071 Uiso 1 1 calc R
H12G H 0.5906 0.9073 -0.0411 0.071 Uiso 1 1 calc R
C129 C 0.5892(8) 0.8802(7) 0.1222(7) 0.045(3) Uani 1 1 d .
H12H H 0.5567 0.8561 0.1657 0.067 Uiso 1 1 calc R
H12I H 0.5771 0.9394 0.1136 0.067 Uiso 1 1 calc R
H12J H 0.6563 0.8832 0.1374 0.067 Uiso 1 1 calc R
C130 C 0.2251(8) 0.6476(7) 0.0381(7) 0.036(3) Uani 1 1 d .
H13B H 0.2602 0.6151 0.0782 0.043 Uiso 1 1 calc R
C131 C 0.1448(8) 0.6709(7) 0.0769(7) 0.040(3) Uani 1 1 d .
H13C H 0.1693 0.7151 0.1224 0.061 Uiso 1 1 calc R
H13D H 0.1105 0.6179 0.0965 0.061 Uiso 1 1 calc R
H13E H 0.1029 0.6947 0.0367 0.061 Uiso 1 1 calc R
C132 C 0.1914(9) 0.5847(7) -0.0390(8) 0.049(4) Uani 1 1 d .
H13F H 0.1495 0.5322 -0.0264 0.074 Uiso 1 1 calc R
H13G H 0.2451 0.5673 -0.0590 0.074 Uiso 1 1 calc R
H13H H 0.1580 0.6145 -0.0807 0.074 Uiso 1 1 calc R
C161 C 0.5408(8) 0.5656(6) 0.2616(6) 0.017(2) Uani 1 1 d .
C162 C 0.6296(7) 0.6005(6) 0.2943(6) 0.017(2) Uani 1 1 d .
C163 C 0.6647(8) 0.5827(7) 0.3705(6) 0.032(3) Uani 1 1 d .
H16B H 0.7277 0.6055 0.3932 0.038 Uiso 1 1 calc R
C164 C 0.6064(9) 0.5309(8) 0.4132(7) 0.044(3) Uani 1 1 d .
H16G H 0.6306 0.5180 0.4661 0.053 Uiso 1 1 calc R
C165 C 0.5162(8) 0.4972(7) 0.3839(6) 0.033(3) Uani 1 1 d .
H16C H 0.4778 0.4637 0.4167 0.040 Uiso 1 1 calc R
C166 C 0.4798(7) 0.5116(6) 0.3062(6) 0.022(3) Uani 1 1 d .
C167 C 0.3820(8) 0.4692(7) 0.2714(7) 0.036(3) Uani 1 1 d .
H16A H 0.3600 0.5055 0.2275 0.044 Uiso 1 1 calc R
C168 C 0.3794(8) 0.3733(7) 0.2311(7) 0.042(3) Uani 1 1 d .
H16H H 0.4181 0.3777 0.1880 0.064 Uiso 1 1 calc R
H16I H 0.3151 0.3463 0.2082 0.064 Uiso 1 1 calc R
H16J H 0.4035 0.3369 0.2724 0.064 Uiso 1 1 calc R
C169 C 0.3133(8) 0.4625(7) 0.3309(7) 0.041(3) Uani 1 1 d .
H16D H 0.3197 0.5198 0.3608 0.062 Uiso 1 1 calc R
H16E H 0.3260 0.4186 0.3690 0.062 Uiso 1 1 calc R
H16F H 0.2498 0.4448 0.3014 0.062 Uiso 1 1 calc R
C170 C 0.6959(8) 0.6617(8) 0.2500(7) 0.040(3) Uani 1 1 d .
H17A H 0.6569 0.6790 0.2017 0.048 Uiso 1 1 calc R
C171 C 0.7440(11) 0.7466(7) 0.2997(9) 0.081(5) Uani 1 1 d .
H17B H 0.7862 0.7819 0.2684 0.122 Uiso 1 1 calc R
H17C H 0.7796 0.7327 0.3499 0.122 Uiso 1 1 calc R
H17D H 0.6971 0.7800 0.3129 0.122 Uiso 1 1 calc R
C172 C 0.7638(9) 0.6113(8) 0.2178(8) 0.057(4) Uani 1 1 d .
H17E H 0.8010 0.6485 0.1840 0.086 Uiso 1 1 calc R
H17F H 0.7291 0.5581 0.1853 0.086 Uiso 1 1 calc R
H17G H 0.8051 0.5948 0.2632 0.086 Uiso 1 1 calc R
C211 C 0.5061(13) 0.8734(11) 0.5353(12) 0.138(9) Uani 1 1 d .
H21G H 0.4555 0.9031 0.5146 0.207 Uiso 1 1 calc R
H21H H 0.5659 0.9144 0.5400 0.207 Uiso 1 1 calc R
H21I H 0.4969 0.8533 0.5887 0.207 Uiso 1 1 calc R
C212 C 0.5371(12) 0.8295(11) 0.3984(11) 0.138(9) Uani 1 1 d .
H21A H 0.4882 0.8568 0.3700 0.194 Uiso 1 1 calc R
H21B H 0.5481 0.7813 0.3632 0.194 Uiso 1 1 calc R
H21C H 0.5947 0.8736 0.4124 0.194 Uiso 1 1 calc R
C213 C 0.5746(12) 0.7407(12) 0.5118(13) 0.142(9) Uani 1 1 d .
H21D H 0.5785 0.6936 0.4720 0.213 Uiso 1 1 calc R
H21E H 0.5544 0.7149 0.5602 0.213 Uiso 1 1 calc R
H21F H 0.6359 0.7790 0.5268 0.213 Uiso 1 1 calc R
C511 C 0.3112(10) 1.0152(7) 0.2870(8) 0.066(5) Uani 1 1 d .
H51A H 0.2524 1.0265 0.3018 0.099 Uiso 1 1 calc R
H51B H 0.3462 1.0693 0.2698 0.099 Uiso 1 1 calc R
H51C H 0.3481 0.9961 0.3339 0.099 Uiso 1 1 calc R
C512 C 0.2424(9) 0.9762(8) 0.1410(7) 0.050(4) Uani 1 1 d .
H51D H 0.1926 1.0057 0.1543 0.076 Uiso 1 1 calc R
H51E H 0.2157 0.9258 0.1018 0.076 Uiso 1 1 calc R
H51F H 0.2878 1.0176 0.1175 0.076 Uiso 1 1 calc R
C513 C 0.3827(8) 0.9230(8) 0.2005(8) 0.052(4) Uani 1 1 d .
H51G H 0.4224 0.9173 0.2514 0.078 Uiso 1 1 calc R
H51H H 0.4142 0.9705 0.1719 0.078 Uiso 1 1 calc R
H51I H 0.3707 0.8676 0.1665 0.078 Uiso 1 1 calc R
F321 F 0.6821(4) 0.0514(4) 0.2458(4) 0.0385(17) Uani 1 1 d .
F331 F 0.5416(5) 0.1294(5) 0.1933(4) 0.054(2) Uani 1 1 d .
F341 F 0.5684(5) 0.3039(5) 0.1758(4) 0.060(2) Uani 1 1 d .
F351 F 0.7423(5) 0.4020(4) 0.2189(4) 0.059(2) Uani 1 1 d .
F361 F 0.8830(5) 0.3285(4) 0.2726(4) 0.0404(18) Uani 1 1 d .
F421 F 0.8973(5) 0.2589(4) 0.4282(4) 0.0438(18) Uani 1 1 d .
F431 F 1.0525(5) 0.3555(4) 0.5082(4) 0.061(2) Uani 1 1 d .
F441 F 1.2208(5) 0.3462(5) 0.4625(4) 0.062(2) Uani 1 1 d .
F451 F 1.2272(5) 0.2336(4) 0.3330(4) 0.0466(19) Uani 1 1 d .
F461 F 1.0725(4) 0.1348(4) 0.2528(4) 0.0344(16) Uani 1 1 d .
F621 F 0.9409(4) 0.2092(4) 0.1561(4) 0.0362(17) Uani 1 1 d .
F631 F 0.9495(4) 0.1313(4) 0.0126(4) 0.0402(17) Uani 1 1 d .
F641 F 0.8949(5) -0.0469(4) -0.0169(4) 0.0445(18) Uani 1 1 d .
F651 F 0.8313(5) -0.1420(4) 0.1006(4) 0.0474(19) Uani 1 1 d .
F661 F 0.8168(4) -0.0675(3) 0.2415(4) 0.0339(16) Uani 1 1 d .
F721 F 0.9728(4) -0.0040(3) 0.3512(4) 0.0343(16) Uani 1 1 d .
F731 F 0.9405(5) -0.1096(4) 0.4691(4) 0.053(2) Uani 1 1 d .
F741 F 0.8040(6) -0.0893(5) 0.5585(5) 0.081(3) Uani 1 1 d .
F751 F 0.7043(5) 0.0354(5) 0.5269(5) 0.078(3) Uani 1 1 d .
F761 F 0.7278(4) 0.1363(4) 0.4067(4) 0.0452(19) Uani 1 1 d .
C31 C 0.7912(8) 0.1857(7) 0.2638(7) 0.029(3) Uani 1 1 d .
C32 C 0.7023(8) 0.1412(7) 0.2416(6) 0.026(3) Uani 1 1 d .
C33 C 0.6279(8) 0.1808(8) 0.2111(7) 0.036(3) Uani 1 1 d .
C34 C 0.6433(8) 0.2670(8) 0.2043(7) 0.036(3) Uani 1 1 d .
C35 C 0.7281(10) 0.3139(8) 0.2251(8) 0.042(3) Uani 1 1 d .
C36 C 0.7984(9) 0.2759(7) 0.2534(7) 0.035(3) Uani 1 1 d .
C41 C 0.9724(8) 0.1932(7) 0.3345(7) 0.028(3) Uani 1 1 d .
C42 C 0.9778(9) 0.2524(7) 0.4011(7) 0.036(3) Uani 1 1 d .
C43 C 1.0546(10) 0.3005(8) 0.4451(8) 0.041(3) Uani 1 1 d .
C44 C 1.1386(10) 0.2970(8) 0.4203(8) 0.046(4) Uani 1 1 d .
C45 C 1.1426(9) 0.2400(8) 0.3582(8) 0.039(3) Uani 1 1 d .
C46 C 1.0606(9) 0.1913(7) 0.3148(7) 0.033(3) Uani 1 1 d .
C61 C 0.8802(7) 0.0753(7) 0.2075(7) 0.025(3) Uani 1 1 d .
C62 C 0.9129(7) 0.1200(7) 0.1455(7) 0.029(3) Uani 1 1 d .
C63 C 0.9173(8) 0.0826(8) 0.0709(8) 0.036(3) Uani 1 1 d .
C64 C 0.8902(7) -0.0082(8) 0.0547(7) 0.030(3) Uani 1 1 d .
C65 C 0.8556(8) -0.0545(7) 0.1137(8) 0.031(3) Uani 1 1 d .
C66 C 0.8515(7) -0.0147(7) 0.1870(7) 0.031(3) Uani 1 1 d .
C71 C 0.8491(7) 0.0682(7) 0.3685(7) 0.028(3) Uani 1 1 d .
C72 C 0.9021(8) 0.0048(7) 0.3920(7) 0.033(3) Uani 1 1 d .
C73 C 0.8876(9) -0.0478(7) 0.4522(7) 0.036(3) Uani 1 1 d .
C74 C 0.8189(9) -0.0392(8) 0.4964(8) 0.049(4) Uani 1 1 d .
C75 C 0.7673(9) 0.0222(9) 0.4815(9) 0.053(4) Uani 1 1 d .
C76 C 0.7839(8) 0.0729(8) 0.4186(8) 0.042(3) Uani 1 1 d .
B1 B 0.8733(9) 0.1315(7) 0.2922(7) 0.0291(16) Uani 1 1 d .

loop_
_atom_site_aniso_label
_atom_site_aniso_U_11
_atom_site_aniso_U_22
_atom_site_aniso_U_33
_atom_site_aniso_U_23
_atom_site_aniso_U_13
_atom_site_aniso_U_12
Ni1 0.0332(9) 0.0297(8) 0.0159(8) 0.0058(6) 0.0021(7) 0.0182(7)
N1 0.041(6) 0.034(5) 0.015(5) 0.006(4) 0.000(5) 0.027(5)
N2 0.064(8) 0.037(6) 0.032(7) 0.010(5) 0.008(6) 0.030(6)
N3 0.056(7) 0.038(6) 0.020(6) 0.017(5) 0.011(5) 0.027(6)
N4 0.036(7) 0.043(6) 0.049(7) 0.008(5) 0.012(6) 0.021(6)
N5 0.049(7) 0.034(6) 0.036(7) 0.011(5) 0.006(5) 0.027(6)
C1 0.035(8) 0.028(7) 0.018(7) 0.002(5) 0.000(6) 0.014(6)
C2 0.040(8) 0.035(7) 0.021(7) 0.001(5) -0.003(6) 0.033(6)
C3 0.046(8) 0.025(7) 0.051(9) 0.028(6) 0.020(7) 0.005(6)
C4 0.096(13) 0.030(8) 0.048(10) 0.015(7) 0.034(10) 0.045(9)
C5 0.096(13) 0.030(8) 0.048(10) 0.015(7) 0.034(10) 0.045(9)
C6 0.035(9) 0.067(10) 0.061(10) 0.016(8) 0.020(7) 0.031(8)
C7 0.036(8) 0.062(9) 0.041(9) 0.011(7) 0.010(7) 0.035(7)
C11 0.031(7) 0.026(6) 0.023(7) 0.002(5) -0.004(5) 0.019(6)
C12 0.042(8) 0.030(6) 0.012(6) 0.003(5) 0.007(5) 0.018(6)
C13 0.047(8) 0.033(6) 0.015(6) 0.006(5) -0.004(6) 0.016(6)
C14 0.047(8) 0.033(6) 0.015(6) 0.006(5) -0.004(6) 0.016(6)
C15 0.026(6) 0.023(6) 0.017(6) 0.000(5) -0.002(5) 0.019(5)
C16 0.026(7) 0.021(6) 0.018(6) 0.006(5) 0.003(5) 0.008(5)
C21 0.131(15) 0.062(9) 0.023(8) 0.011(7) 0.008(9) 0.047(10)
C40 0.131(15) 0.062(9) 0.023(8) 0.011(7) 0.008(9) 0.047(10)
C50 0.131(15) 0.062(9) 0.023(8) 0.011(7) 0.008(9) 0.047(10)
C51 0.055(9) 0.039(7) 0.025(7) 0.001(6) 0.007(6) 0.029(7)
C60 0.033(9) 0.127(13) 0.105(14) 0.056(11) 0.033(9) 0.055(10)
C70 0.075(11) 0.094(11) 0.082(12) 0.048(10) 0.027(9) 0.071(10)
C121 0.042(8) 0.014(6) 0.016(6) 0.009(5) -0.006(5) 0.010(6)
C122 0.042(8) 0.014(6) 0.016(6) 0.009(5) -0.006(5) 0.010(6)
C123 0.029(7) 0.033(7) 0.025(7) 0.009(5) 0.012(6) 0.009(6)
C124 0.037(8) 0.046(8) 0.020(7) 0.012(6) -0.003(6) 0.023(7)
C125 0.032(7) 0.023(6) 0.024(7) 0.002(5) 0.003(6) 0.002(6)
C126 0.024(7) 0.027(6) 0.011(6) 0.007(5) 0.001(5) 0.005(5)
C127 0.033(7) 0.025(6) 0.028(7) 0.015(5) -0.001(6) 0.016(6)
C128 0.045(9) 0.060(8) 0.044(9) 0.011(7) 0.005(7) 0.029(7)
C129 0.042(8) 0.055(8) 0.039(9) 0.004(7) -0.001(7) 0.017(7)
C130 0.044(8) 0.048(8) 0.019(7) -0.006(6) -0.012(6) 0.032(7)
C131 0.042(8) 0.040(7) 0.043(9) 0.028(6) 0.001(7) 0.012(7)
C132 0.058(9) 0.026(7) 0.062(10) 0.008(7) 0.015(8) -0.005(7)
C161 0.027(7) 0.012(5) 0.015(6) 0.006(5) -0.002(5) 0.010(5)
C162 0.027(7) 0.012(5) 0.015(6) 0.006(5) -0.002(5) 0.010(5)
C163 0.041(8) 0.040(7) 0.019(7) 0.011(6) 0.006(6) 0.015(6)
C164 0.060(10) 0.053(8) 0.024(8) 0.013(7) 0.008(7) 0.025(8)
C165 0.039(8) 0.052(8) 0.013(7) 0.018(6) -0.002(6) 0.023(7)
C166 0.028(7) 0.020(6) 0.022(7) -0.001(5) 0.003(5) 0.017(5)
C167 0.047(8) 0.039(7) 0.032(8) 0.014(6) 0.012(7) 0.022(7)
C168 0.035(8) 0.065(9) 0.030(8) 0.007(7) 0.004(6) 0.018(7)
C169 0.050(9) 0.036(7) 0.040(8) 0.009(6) 0.015(7) 0.007(7)
C170 0.046(8) 0.056(8) 0.019(7) 0.007(6) -0.011(6) 0.021(7)
C171 0.111(14) 0.020(7) 0.096(14) 0.005(8) 0.004(11) -0.020(9)
C172 0.054(9) 0.076(10) 0.052(10) 0.037(8) 0.027(8) 0.017(8)
C211 0.130(18) 0.138(17) 0.14(2) -0.084(15) 0.008(15) 0.051(15)
C212 0.130(18) 0.138(17) 0.14(2) -0.084(15) 0.008(15) 0.051(15)
C213 0.095(15) 0.141(18) 0.19(2) 0.021(17) -0.041(15) 0.076(14)
C511 0.121(14) 0.031(7) 0.048(10) -0.013(7) 0.011(9) 0.030(9)
C512 0.062(9) 0.068(9) 0.040(9) 0.027(7) 0.019(7) 0.045(8)
C513 0.055(9) 0.061(9) 0.041(9) 0.003(7) 0.005(7) 0.015(8)
F321 0.037(4) 0.042(4) 0.038(4) 0.011(3) -0.005(3) 0.018(3)
F331 0.048(5) 0.080(5) 0.040(5) 0.010(4) -0.002(4) 0.037(5)
F341 0.082(6) 0.081(5) 0.035(5) 0.026(4) 0.012(4) 0.056(5)
F351 0.092(6) 0.049(4) 0.052(5) 0.030(4) 0.023(5) 0.043(4)
F361 0.057(5) 0.023(4) 0.047(5) 0.015(3) 0.015(4) 0.016(4)
F421 0.055(5) 0.046(4) 0.037(4) -0.004(3) 0.015(4) 0.021(4)
F431 0.092(6) 0.055(4) 0.031(5) -0.014(4) 0.010(4) 0.005(5)
F441 0.071(6) 0.067(5) 0.036(5) 0.005(4) 0.000(4) -0.009(5)
F451 0.035(4) 0.047(4) 0.052(5) 0.016(4) 0.000(4) -0.005(4)
F461 0.030(4) 0.036(4) 0.037(4) 0.004(3) 0.002(3) 0.011(3)
F621 0.049(4) 0.032(4) 0.031(4) 0.015(3) 0.008(3) 0.012(3)
F631 0.047(4) 0.054(4) 0.025(4) 0.011(3) 0.007(3) 0.021(4)
F641 0.056(5) 0.056(4) 0.027(4) -0.005(3) -0.007(4) 0.035(4)
F651 0.052(5) 0.028(4) 0.058(5) -0.010(3) -0.010(4) 0.014(4)
F661 0.044(4) 0.024(3) 0.031(4) 0.006(3) -0.010(3) 0.010(3)
F721 0.046(4) 0.031(4) 0.031(4) 0.017(3) -0.002(3) 0.023(3)
F731 0.063(5) 0.045(4) 0.055(5) 0.028(4) 0.000(4) 0.023(4)
F741 0.088(6) 0.091(6) 0.086(7) 0.079(5) 0.036(5) 0.039(5)
F751 0.062(6) 0.135(7) 0.060(6) 0.075(5) 0.033(5) 0.047(6)
F761 0.044(4) 0.060(4) 0.042(5) 0.024(4) 0.016(4) 0.026(4)
C31 0.030(7) 0.036(7) 0.026(7) 0.013(6) 0.011(6) 0.012(6)
C32 0.025(7) 0.033(7) 0.025(7) 0.006(5) 0.001(5) 0.023(6)
C33 0.028(8) 0.054(9) 0.027(7) 0.012(6) -0.007(6) 0.019(7)
C34 0.028(8) 0.054(9) 0.027(7) 0.012(6) -0.007(6) 0.019(7)
C35 0.056(10) 0.033(8) 0.042(9) 0.016(6) -0.001(7) 0.025(8)
C36 0.058(9) 0.022(7) 0.024(7) 0.012(5) -0.002(7) 0.008(7)
C41 0.029(7) 0.041(7) 0.019(7) 0.018(6) 0.004(6) 0.015(6)
C42 0.039(8) 0.037(7) 0.026(8) 0.001(6) -0.001(6) -0.005(7)
C43 0.050(9) 0.033(7) 0.032(8) -0.003(6) 0.005(7) -0.013(7)
C44 0.049(10) 0.040(8) 0.031(8) 0.009(7) -0.012(7) -0.027(7)
C45 0.038(9) 0.030(7) 0.045(9) 0.016(7) 0.001(7) 0.000(7)
C46 0.051(9) 0.016(6) 0.030(8) 0.008(5) -0.003(7) 0.011(6)
C61 0.016(6) 0.028(6) 0.037(8) 0.018(6) 0.004(5) 0.014(5)
C62 0.025(7) 0.034(7) 0.034(8) 0.011(6) 0.013(6) 0.015(6)
C63 0.026(7) 0.044(8) 0.043(9) 0.013(7) 0.007(6) 0.015(7)
C64 0.022(7) 0.045(8) 0.026(7) 0.005(6) -0.008(6) 0.019(6)
C65 0.028(7) 0.024(7) 0.041(8) 0.002(6) -0.009(6) 0.017(6)
C66 0.028(7) 0.024(7) 0.041(8) 0.002(6) -0.009(6) 0.017(6)
C71 0.025(7) 0.031(6) 0.028(7) 0.007(5) -0.004(6) 0.011(6)
C72 0.034(8) 0.037(7) 0.032(8) 0.005(6) 0.004(6) 0.022(6)
C73 0.044(8) 0.044(8) 0.022(7) 0.022(6) -0.006(6) 0.017(7)
C74 0.059(10) 0.047(8) 0.045(9) 0.042(7) 0.008(8) 0.010(8)
C75 0.041(9) 0.069(9) 0.070(11) 0.052(8) 0.028(8) 0.038(8)
C76 0.041(8) 0.053(8) 0.045(9) 0.016(7) 0.014(7) 0.034(7)
B1 0.025(3) 0.034(4) 0.035(4) 0.015(3) 0.018(3) 0.006(3)

loop_
_atom_type_symbol
_atom_type_description
_atom_type_scat_dispersion_real
_atom_type_scat_dispersion_imag
_atom_type_scat_source
C C 0.0033 0.0016 'International Tables Vol C Tables 4.2.6.8 and 6.1.1.4'
H H 0.0000 0.0000 'International Tables Vol C Tables 4.2.6.8 and 6.1.1.4'
B B 0.0013 0.0007 'International Tables Vol C Tables 4.2.6.8 and 6.1.1.4'
F F 0.0171 0.0103 'International Tables Vol C Tables 4.2.6.8 and 6.1.1.4'
N N 0.0061 0.0033 'International Tables Vol C Tables 4.2.6.8 and 6.1.1.4'
Ni Ni 0.3393 1.1124 'International Tables Vol C Tables 4.2.6.8 and 6.1.1.4'

loop_
_geom_angle_atom_site_label_1
_geom_angle_atom_site_label_2
_geom_angle_atom_site_label_3
_geom_angle
_geom_angle_site_symmetry_1
N1 Ni1 C1 132.9(4) .
N1 Ni1 C2 132.4(4) .
C1 Ni1 C2 88.6(5) .
C11 N1 Ni1 163.7(9) .
C1 N2 C4 114.6(12) .
C1 N2 C21 122.3(10) .
C4 N2 C21 123.0(12) .
C1 N3 C5 111.0(11) .
C1 N3 C3 121.6(9) .
C5 N3 C3 127.3(12) .
C2 N4 C6 111.9(9) .
C2 N4 C3 119.5(9) .
C6 N4 C3 128.5(11) .
C2 N5 C7 108.2(10) .
C2 N5 C51 125.4(10) .
C7 N5 C51 126.3(9) .
N3 C1 N2 104.7(10) .
N3 C1 Ni1 115.7(8) .
N2 C1 Ni1 139.5(10) .
N5 C2 N4 105.4(9) .
N5 C2 Ni1 139.9(10) .
N4 C2 Ni1 114.7(7) .
N3 C3 N4 108.0(9) .
N3 C3 H3A 110.1 .
N4 C3 H3A 110.1 .
N3 C3 H3B 110.1 .
N4 C3 H3B 110.1 .
H3A C3 H3B 108.4 .
N2 C4 C5 102.7(12) .
N2 C4 C40 135.1(16) .
C5 C4 C40 122.1(14) .
C4 C5 N3 107.1(12) .
C4 C5 C50 132.0(12) .
N3 C5 C50 120.9(12) .
C7 C6 N4 103.3(11) .
C7 C6 C60 136.0(12) .
N4 C6 C60 120.6(11) .
C6 C7 N5 111.0(11) .
C6 C7 C70 125.3(12) .
N5 C7 C70 123.6(12) .
N1 C11 C16 120.9(10) .
N1 C11 C12 120.3(9) .
C16 C11 C12 118.7(9) .
C13 C12 C11 117.6(10) .
C13 C12 C121 121.1(10) .
C11 C12 C121 121.2(9) .
C12 C13 C14 126.3(9) .
C12 C13 H13A 116.9 .
C14 C13 H13A 116.9 .
C14 C14 C13 122.1(10) 2_665
C14 C14 C15 123.4(9) 2_665
C13 C14 C15 114.4(9) .
C16 C15 C14 123.3(9) .
C16 C15 H15A 118.3 .
C14 C15 H15A 118.3 .
C15 C16 C11 119.4(10) .
C15 C16 C161 117.9(9) .
C11 C16 C161 122.6(9) .
C213 C21 N2 109.6(12) .
C213 C21 C212 108.5(12) .
N2 C21 C212 110.7(11) .
C213 C21 C211 110.2(14) .
N2 C21 C211 110.7(12) .
C212 C21 C211 107.2(12) .
C4 C40 H40A 109.5 .
C4 C40 H40B 109.5 .
H40A C40 H40B 109.5 .
C4 C40 H40C 109.5 .
H40A C40 H40C 109.5 .
H40B C40 H40C 109.5 .
C5 C50 H50A 109.5 .
C5 C50 H50B 109.5 .
H50A C50 H50B 109.5 .
C5 C50 H50C 109.5 .
H50A C50 H50C 109.5 .
H50B C50 H50C 109.5 .
N5 C51 C511 110.0(9) .
N5 C51 C513 109.0(9) .
C511 C51 C513 108.7(11) .
N5 C51 C512 110.9(10) .
C511 C51 C512 110.6(10) .
C513 C51 C512 107.6(9) .
C6 C60 H60A 109.5 .
C6 C60 H60B 109.5 .
H60A C60 H60B 109.5 .
C6 C60 H60C 109.5 .
H60A C60 H60C 109.5 .
H60B C60 H60C 109.5 .
C7 C70 H70A 109.5 .
C7 C70 H70B 109.5 .
H70A C70 H70B 109.5 .
C7 C70 H70C 109.5 .
H70A C70 H70C 109.5 .
H70B C70 H70C 109.5 .
C126 C121 C122 122.6(9) .
C126 C121 C12 117.5(9) .
C122 C121 C12 119.5(10) .
C121 C122 C123 119.5(10) .
C121 C122 C130 122.7(9) .
C123 C122 C130 117.7(10) .
C124 C123 C122 119.5(11) .
C124 C123 H12B 120.2 .
C122 C123 H12B 120.2 .
C123 C124 C125 120.0(10) .
C123 C124 H12C 120.0 .
C125 C124 H12C 120.0 .
C124 C125 C126 120.8(10) .
C124 C125 H12A 119.6 .
C126 C125 H12A 119.6 .
C121 C126 C125 117.5(9) .
C121 C126 C127 124.6(9) .
C125 C126 C127 117.7(9) .
C126 C127 C129 111.8(9) .
C126 C127 C128 114.3(9) .
C129 C127 C128 111.3(10) .
C126 C127 H12D 106.3 .
C129 C127 H12D 106.3 .
C128 C127 H12D 106.3 .
C127 C128 H12E 109.5 .
C127 C128 H12F 109.5 .
H12E C128 H12F 109.5 .
C127 C128 H12G 109.5 .
H12E C128 H12G 109.5 .
H12F C128 H12G 109.5 .
C127 C129 H12H 109.5 .
C127 C129 H12I 109.5 .
H12H C129 H12I 109.5 .
C127 C129 H12J 109.5 .
H12H C129 H12J 109.5 .
H12I C129 H12J 109.5 .
C131 C130 C132 112.4(10) .
C131 C130 C122 112.1(9) .
C132 C130 C122 112.0(9) .
C131 C130 H13B 106.6 .
C132 C130 H13B 106.6 .
C122 C130 H13B 106.6 .
C130 C131 H13C 109.5 .
C130 C131 H13D 109.5 .
H13C C131 H13D 109.5 .
C130 C131 H13E 109.5 .
H13C C131 H13E 109.5 .
H13D C131 H13E 109.5 .
C130 C132 H13F 109.5 .
C130 C132 H13G 109.5 .
H13F C132 H13G 109.5 .
C130 C132 H13H 109.5 .
H13F C132 H13H 109.5 .
H13G C132 H13H 109.5 .
C162 C161 C166 121.4(10) .
C162 C161 C16 121.9(9) .
C166 C161 C16 116.6(10) .
C161 C162 C163 120.5(10) .
C161 C162 C170 123.0(9) .
C163 C162 C170 116.5(10) .
C162 C163 C164 118.1(11) .
C162 C163 H16B 120.9 .
C164 C163 H16B 120.9 .
C165 C164 C163 123.2(12) .
C165 C164 H16G 118.4 .
C163 C164 H16G 118.4 .
C164 C165 C166 119.9(11) .
C164 C165 H16C 120.0 .
C166 C165 H16C 120.0 .
C165 C166 C161 116.8(10) .
C165 C166 C167 120.1(10) .
C161 C166 C167 123.1(10) .
C166 C167 C169 115.0(10) .
C166 C167 C168 110.1(9) .
C169 C167 C168 108.8(9) .
C166 C167 H16A 107.5 .
C169 C167 H16A 107.5 .
C168 C167 H16A 107.5 .
C167 C168 H16H 109.5 .
C167 C168 H16I 109.5 .
H16H C168 H16I 109.5 .
C167 C168 H16J 109.5 .
H16H C168 H16J 109.5 .
H16I C168 H16J 109.5 .
C167 C169 H16D 109.5 .
C167 C169 H16E 109.5 .
H16D C169 H16E 109.5 .
C167 C169 H16F 109.5 .
H16D C169 H16F 109.5 .
H16E C169 H16F 109.5 .
C172 C170 C171 113.0(11) .
C172 C170 C162 109.8(9) .
C171 C170 C162 113.7(10) .
C172 C170 H17A 106.6 .
C171 C170 H17A 106.6 .
C162 C170 H17A 106.6 .
C170 C171 H17B 109.5 .
C170 C171 H17C 109.5 .
H17B C171 H17C 109.5 .
C170 C171 H17D 109.5 .
H17B C171 H17D 109.5 .
H17C C171 H17D 109.5 .
C170 C172 H17E 109.5 .
C170 C172 H17F 109.5 .
H17E C172 H17F 109.5 .
C170 C172 H17G 109.5 .
H17E C172 H17G 109.5 .
H17F C172 H17G 109.5 .
C21 C211 H21G 109.5 .
C21 C211 H21H 109.5 .
H21G C211 H21H 109.5 .
C21 C211 H21I 109.5 .
H21G C211 H21I 109.5 .
H21H C211 H21I 109.5 .
C21 C212 H21A 109.5 .
C21 C212 H21B 109.5 .
H21A C212 H21B 109.5 .
C21 C212 H21C 109.5 .
H21A C212 H21C 109.5 .
H21B C212 H21C 109.5 .
C21 C213 H21D 109.5 .
C21 C213 H21E 109.5 .
H21D C213 H21E 109.5 .
C21 C213 H21F 109.5 .
H21D C213 H21F 109.5 .
H21E C213 H21F 109.5 .
C51 C511 H51A 109.5 .
C51 C511 H51B 109.5 .
H51A C511 H51B 109.5 .
C51 C511 H51C 109.5 .
H51A C511 H51C 109.5 .
H51B C511 H51C 109.5 .
C51 C512 H51D 109.5 .
C51 C512 H51E 109.5 .
H51D C512 H51E 109.5 .
C51 C512 H51F 109.5 .
H51D C512 H51F 109.5 .
H51E C512 H51F 109.5 .
C51 C513 H51G 109.5 .
C51 C513 H51H 109.5 .
H51G C513 H51H 109.5 .
C51 C513 H51I 109.5 .
H51G C513 H51I 109.5 .
H51H C513 H51I 109.5 .
C32 C31 C36 111.5(10) .
C32 C31 B1 119.4(9) .
C36 C31 B1 129.0(9) .
C31 C32 F321 119.8(9) .
C31 C32 C33 123.8(10) .
F321 C32 C33 116.3(10) .
C34 C33 F331 122.5(10) .
C34 C33 C32 119.2(10) .
F331 C33 C32 118.1(10) .
C35 C34 C33 119.8(10) .
C35 C34 F341 122.5(10) .
C33 C34 F341 117.7(10) .
C34 C35 C36 120.7(10) .
C34 C35 F351 119.1(10) .
C36 C35 F351 120.2(13) .
C35 C36 F361 116.9(10) .
C35 C36 C31 125.0(13) .
F361 C36 C31 118.2(11) .
C42 C41 C46 111.0(11) .
C42 C41 B1 121.7(10) .
C46 C41 B1 127.2(10) .
C43 C42 F421 115.2(11) .
C43 C42 C41 127.5(12) .
F421 C42 C41 117.2(10) .
F431 C43 C42 122.9(13) .
F431 C43 C44 119.0(12) .
C42 C43 C44 117.9(12) .
C45 C44 C43 119.9(12) .
C45 C44 F441 118.9(13) .
C43 C44 F441 120.9(12) .
C44 C45 C46 119.5(13) .
C44 C45 F451 121.2(12) .
C46 C45 F451 119.2(12) .
F461 C46 C45 114.8(11) .
F461 C46 C41 121.1(11) .
C45 C46 C41 123.9(11) .
C62 C61 C66 112.6(10) .
C62 C61 B1 119.0(9) .
C66 C61 B1 128.3(9) .
C63 C62 F621 115.7(10) .
C63 C62 C61 125.1(11) .
F621 C62 C61 119.1(10) .
F631 C63 C62 121.6(10) .
F631 C63 C64 118.8(11) .
C62 C63 C64 119.6(11) .
F641 C64 C65 121.8(11) .
F641 C64 C63 121.1(11) .
C65 C64 C63 117.1(11) .
F651 C65 C64 118.3(11) .
F651 C65 C66 120.0(11) .
C64 C65 C66 121.5(10) .
F661 C66 C65 116.3(10) .
F661 C66 C61 119.7(10) .
C65 C66 C61 124.0(10) .
C76 C71 C72 110.8(10) .
C76 C71 B1 128.1(10) .
C72 C71 B1 120.9(9) .
C73 C72 F721 117.7(10) .
C73 C72 C71 124.5(11) .
F721 C72 C71 117.8(10) .
C72 C73 F731 120.6(11) .
C72 C73 C74 119.6(11) .
F731 C73 C74 119.8(10) .
C75 C74 F741 118.3(12) .
C75 C74 C73 120.6(11) .
F741 C74 C73 121.1(11) .
F751 C75 C74 121.6(11) .
F751 C75 C76 121.0(11) .
C74 C75 C76 117.4(12) .
C75 C76 C71 127.0(11) .
C75 C76 F761 114.4(10) .
C71 C76 F761 118.6(10) .
C31 B1 C41 114.5(8) .
C31 B1 C61 102.7(9) .
C41 B1 C61 113.7(9) .
C31 B1 C71 112.2(9) .
C41 B1 C71 100.3(8) .
C61 B1 C71 114.1(8) .

loop_
_geom_bond_atom_site_label_1
_geom_bond_atom_site_label_2
_geom_bond_distance
_geom_bond_site_symmetry_2
Ni1 N1 1.725(8) .
Ni1 C1 1.882(11) .
Ni1 C2 1.914(10) .
N1 C11 1.297(12) .
N2 C1 1.356(14) .
N2 C4 1.371(14) .
N2 C21 1.494(16) .
N3 C1 1.321(13) .
N3 C5 1.407(15) .
N3 C3 1.442(14) .
N4 C2 1.378(13) .
N4 C6 1.383(13) .
N4 C3 1.475(12) .
N5 C2 1.331(11) .
N5 C7 1.391(14) .
N5 C51 1.485(14) .
C3 H3A 0.9900 .
C3 H3B 0.9900 .
C4 C5 1.404(19) .
C4 C40 1.472(14) .
C5 C50 1.543(14) .
C6 C7 1.338(16) .
C6 C60 1.482(16) .
C7 C70 1.518(15) .
C11 C16 1.436(13) .
C11 C12 1.446(14) .
C12 C13 1.334(13) .
C12 C121 1.493(13) .
C13 C14 1.416(13) .
C13 H13A 0.9500 .
C14 C14 1.385(13) 2_665
C14 C15 1.420(13) .
C15 C16 1.359(13) .
C15 H15A 0.9500 .
C16 C161 1.545(14) .
C21 C213 1.487(18) .
C21 C212 1.541(14) .
C21 C211 1.550(17) .
C40 H40A 0.9800 .
C40 H40B 0.9800 .
C40 H40C 0.9800 .
C50 H50A 0.9800 .
C50 H50B 0.9800 .
C50 H50C 0.9800 .
C51 C511 1.509(15) .
C51 C513 1.516(15) .
C51 C512 1.541(15) .
C60 H60A 0.9800 .
C60 H60B 0.9800 .
C60 H60C 0.9800 .
C70 H70A 0.9800 .
C70 H70B 0.9800 .
C70 H70C 0.9800 .
C121 C126 1.353(13) .
C121 C122 1.381(14) .
C122 C123 1.391(13) .
C122 C130 1.544(14) .
C123 C124 1.374(13) .
C123 H12B 0.9500 .
C124 C125 1.382(14) .
C124 H12C 0.9500 .
C125 C126 1.414(13) .
C125 H12A 0.9500 .
C126 C127 1.502(14) .
C127 C129 1.515(14) .
C127 C128 1.524(14) .
C127 H12D 1.0000 .
C128 H12E 0.9800 .
C128 H12F 0.9800 .
C128 H12G 0.9800 .
C129 H12H 0.9800 .
C129 H12I 0.9800 .
C129 H12J 0.9800 .
C130 C131 1.521(14) .
C130 C132 1.543(15) .
C130 H13B 1.0000 .
C131 H13C 0.9800 .
C131 H13D 0.9800 .
C131 H13E 0.9800 .
C132 H13F 0.9800 .
C132 H13G 0.9800 .
C132 H13H 0.9800 .
C161 C162 1.350(14) .
C161 C166 1.431(13) .
C162 C163 1.366(13) .
C162 C170 1.533(14) .
C163 C164 1.371(14) .
C163 H16B 0.9500 .
C164 C165 1.350(15) .
C164 H16G 0.9500 .
C165 C166 1.378(14) .
C165 H16C 0.9500 .
C166 C167 1.495(15) .
C167 C169 1.514(14) .
C167 C168 1.595(14) .
C167 H16A 1.0000 .
C168 H16H 0.9800 .
C168 H16I 0.9800 .
C168 H16J 0.9800 .
C169 H16D 0.9800 .
C169 H16E 0.9800 .
C169 H16F 0.9800 .
C170 C172 1.520(15) .
C170 C171 1.520(15) .
C170 H17A 1.0000 .
C171 H17B 0.9800 .
C171 H17C 0.9800 .
C171 H17D 0.9800 .
C172 H17E 0.9800 .
C172 H17F 0.9800 .
C172 H17G 0.9800 .
C211 H21G 0.9800 .
C211 H21H 0.9800 .
C211 H21I 0.9800 .
C212 H21A 0.9800 .
C212 H21B 0.9800 .
C212 H21C 0.9800 .
C213 H21D 0.9800 .
C213 H21E 0.9800 .
C213 H21F 0.9800 .
C511 H51A 0.9800 .
C511 H51B 0.9800 .
C511 H51C 0.9800 .
C512 H51D 0.9800 .
C512 H51E 0.9800 .
C512 H51F 0.9800 .
C513 H51G 0.9800 .
C513 H51H 0.9800 .
C513 H51I 0.9800 .
F321 C32 1.377(11) .
F331 C33 1.360(12) .
F341 C34 1.372(12) .
F351 C35 1.354(12) .
F361 C36 1.348(13) .
F421 C42 1.352(12) .
F431 C43 1.332(13) .
F441 C44 1.386(13) .
F451 C45 1.394(13) .
F461 C46 1.376(12) .
F621 C62 1.365(11) .
F631 C63 1.351(12) .
F641 C64 1.330(12) .
F651 C65 1.337(11) .
F661 C66 1.349(11) .
F721 C72 1.350(11) .
F731 C73 1.359(12) .
F741 C74 1.347(12) .
F751 C75 1.319(13) .
F761 C76 1.402(11) .
C31 C32 1.357(14) .
C31 C36 1.403(14) .
C31 B1 1.629(13) .
C32 C33 1.400(14) .
C33 C34 1.328(14) .
C34 C35 1.318(14) .
C35 C36 1.327(15) .
C41 C42 1.392(15) .
C41 C46 1.395(15) .
C41 B1 1.638(13) .
C42 C43 1.336(15) .
C43 C44 1.373(17) .
C44 C45 1.345(16) .
C45 C46 1.388(16) .
C61 C62 1.372(13) .
C61 C66 1.392(13) .
C61 B1 1.652(13) .
C62 C63 1.365(15) .
C63 C64 1.394(15) .
C64 C65 1.352(14) .
C65 C66 1.360(14) .
C71 C76 1.373(14) .
C71 C72 1.402(13) .
C71 B1 1.687(13) .
C72 C73 1.344(14) .
C73 C74 1.360(16) .
C74 C75 1.336(15) .
C75 C76 1.367(15) .
